data_7202445
loop_
_publ_author_name
'Wang, Shuang'
'Zhang, Lirong'
'Li, Guanghua'
'Huo, Qisheng'
'Liu, Yunling'

_publ_section_title
;
 Assembly of two 3-D metal--organic frameworks from Cd(II) and
 4,5-imidazoledicarboxylic acid or 2-ethyl-4,5-imidazoledicarboxylic
 acid
;
_journal_issue 11
_journal_name_full CrystEngComm
_journal_page_first 1662
_journal_paper_doi 10.1039/b812782b
_journal_volume 10
_journal_year 2008
_chemical_formula_moiety 'C10 H6 Cd3 N4 O10, H2 O'
_chemical_formula_sum 'C10 H8 Cd3 N4 O11'
_chemical_formula_weight 697.40
_chemical_melting_point ?
_chemical_name_systematic
;
?
;
_space_group_IT_number 61
_symmetry_cell_setting orthorhombic
_symmetry_space_group_name_Hall '-P 2ac 2ab'
_symmetry_space_group_name_H-M 'P b c a'
_atom_sites_solution_hydrogens geom
_atom_sites_solution_primary direct
_atom_sites_solution_secondary difmap
_audit_creation_method SHELXL-97
_cell_angle_alpha 90.00
_cell_angle_beta 90.00
_cell_angle_gamma 90.00
_cell_formula_units_Z 8
_cell_length_a 14.300(3)
_cell_length_b 13.041(3)
_cell_length_c 18.230(4)
_cell_measurement_reflns_used 3861
_cell_measurement_temperature 293(2)
_cell_measurement_theta_max 27.42
_cell_measurement_theta_min 3.08
_cell_volume 3399.6(13)
_computing_cell_refinement Process-auto
_computing_data_collection Process-auto
_computing_data_reduction Process-auto
_computing_structure_refinement 'SHELXL-97 (Sheldrick, 1997)'
_computing_structure_solution 'SHELXS-97 (Sheldrick, 1990)'
_diffrn_ambient_temperature 293(2)
_diffrn_detector_area_resol_mean 10.0
_diffrn_measured_fraction_theta_full 0.998
_diffrn_measured_fraction_theta_max 0.998
_diffrn_measurement_device_type 'Rigaku RAXIS-RAPID'
_diffrn_measurement_method omega-scan
_diffrn_radiation_monochromator graphite
_diffrn_radiation_source 'fine-focus sealed tube'
_diffrn_radiation_type MoK\a
_diffrn_radiation_wavelength 0.71073
_diffrn_reflns_av_R_equivalents 0.0574
_diffrn_reflns_av_sigmaI/netI 0.0307
_diffrn_reflns_limit_h_max 18
_diffrn_reflns_limit_h_min -18
_diffrn_reflns_limit_k_max 15
_diffrn_reflns_limit_k_min -16
_diffrn_reflns_limit_l_max 23
_diffrn_reflns_limit_l_min -23
_diffrn_reflns_number 31073
_diffrn_reflns_theta_full 27.42
_diffrn_reflns_theta_max 27.42
_diffrn_reflns_theta_min 3.08
_diffrn_standards_decay_% 0
_diffrn_standards_interval_count 0
_diffrn_standards_interval_time 0
_diffrn_standards_number 0
_exptl_absorpt_coefficient_mu 3.788
_exptl_absorpt_correction_T_max 0.4189
_exptl_absorpt_correction_T_min 0.3768
_exptl_absorpt_correction_type empirical
_exptl_absorpt_process_details Process-auto
_exptl_crystal_colour colourless
_exptl_crystal_density_diffrn 2.725
_exptl_crystal_density_meas ?
_exptl_crystal_density_method 'not measured'
_exptl_crystal_description block
_exptl_crystal_F_000 2624
_exptl_crystal_size_max 0.27
_exptl_crystal_size_mid 0.25
_exptl_crystal_size_min 0.23
_refine_diff_density_max 0.881
_refine_diff_density_min -1.545
_refine_diff_density_rms 0.173
_refine_ls_extinction_method none
_refine_ls_goodness_of_fit_ref 1.094
_refine_ls_hydrogen_treatment mixed
_refine_ls_matrix_type full
_refine_ls_number_parameters 271
_refine_ls_number_reflns 3861
_refine_ls_number_restraints 2
_refine_ls_restrained_S_all 1.094
_refine_ls_R_factor_all 0.0471
_refine_ls_R_factor_gt 0.0382
_refine_ls_shift/su_max 0.000
_refine_ls_shift/su_mean 0.000
_refine_ls_structure_factor_coef Fsqd
_refine_ls_weighting_details 'calc w=1/[\s^2^(Fo^2^)+(0.0255P)^2^+24.1540P] where P=(Fo^2^+2Fc^2^)/3'
_refine_ls_weighting_scheme calc
_refine_ls_wR_factor_gt 0.0776
_refine_ls_wR_factor_ref 0.0806
_reflns_number_gt 3317
_reflns_number_total 3861
_reflns_threshold_expression >2sigma(I)
_cod_data_source_file b812782b.txt
_cod_data_source_block compound1
_cod_depositor_comments
;
The following automatic conversions were performed:
'_symmetry_cell_setting' value 'Orthorhombic' changed to 'orthorhombic'
according to '/home/saulius/struct/CIF-dictionaries/cif_core.dic'
dictionary named 'cif_core.dic' version 2.4.1 from 2010-06-29.

Automatic conversion script
Id: cif_fix_enum 1527 2010-12-29 10:47:43Z saulius 

The following automatic conversions were performed:

'_chemical_melting_point' value 'not measured' was changed to '?' -
the value is undefined or not given.

Automatic conversion script
Id: cif_fix_values 1646 2011-03-28 12:23:43Z adriana 

The following automatic conversions were performed:

'_exptl_crystal_density_meas' value 'none' was changed to '?' - the
value is perceived as not measured.

Automatic conversion script
Id: cif_fix_values 3008 2015-01-20 13:52:24Z robertas 
;
_cod_original_cell_volume 3399.7(13)
_cod_original_sg_symbol_Hall -P2ac2ab
_cod_original_sg_symbol_H-M Pbca
_cod_database_code 7202445

loop_
_symmetry_equiv_pos_as_xyz
'x, y, z'
'-x+1/2, -y, z+1/2'
'-x, y+1/2, -z+1/2'
'x+1/2, -y+1/2, -z'
'-x, -y, -z'
'x-1/2, y, -z-1/2'
'x, -y-1/2, z-1/2'
'-x-1/2, y-1/2, z'

loop_
_atom_site_label
_atom_site_type_symbol
_atom_site_fract_x
_atom_site_fract_y
_atom_site_fract_z
_atom_site_U_iso_or_equiv
_atom_site_adp_type
_atom_site_occupancy
_atom_site_symmetry_multiplicity
_atom_site_calc_flag
_atom_site_refinement_flags
_atom_site_disorder_assembly
_atom_site_disorder_group
Cd1 Cd 0.06042(3) 0.49452(3) 0.17910(2) 0.01878(10) Uani 1 1 d . . .
Cd2 Cd 0.03264(3) 0.21663(3) 0.12888(2) 0.01612(10) Uani 1 1 d . . .
Cd3 Cd 0.25689(3) 0.25123(3) -0.06673(2) 0.01681(10) Uani 1 1 d . . .
O1 O 0.0480(3) 0.3811(3) 0.08303(19) 0.0190(8) Uani 1 1 d . . .
O2 O 0.1295(3) 0.2704(3) 0.0179(2) 0.0235(9) Uani 1 1 d . . .
O3 O 0.0424(3) 0.6092(3) 0.0852(2) 0.0237(9) Uani 1 1 d . . .
O4 O 0.1168(3) 0.7244(3) 0.0171(2) 0.0304(10) Uani 1 1 d . . .
O5 O 0.0544(3) 0.6139(3) 0.2789(2) 0.0295(10) Uani 1 1 d . . .
O6 O 0.1285(3) 0.7351(3) 0.3398(2) 0.0187(8) Uani 1 1 d . . .
O7 O 0.4089(3) 0.8207(3) 0.2289(2) 0.0261(9) Uani 1 1 d . . .
O8 O 0.3325(3) 0.8040(3) 0.3334(2) 0.0305(10) Uani 1 1 d . . .
O9 O -0.0881(4) 0.4605(5) 0.2086(4) 0.0650(18) Uani 1 1 d D . .
O10 O -0.0031(5) 0.0851(5) 0.0553(3) 0.0629(17) Uani 1 1 d . . .
O1W O 0.0177(6) 0.8746(5) 0.1034(5) 0.086(3) Uani 1 1 d . . .
N1 N 0.2310(3) 0.4162(3) -0.0507(2) 0.0190(9) Uani 1 1 d . . .
N2 N 0.2263(3) 0.5863(3) -0.0481(2) 0.0206(10) Uani 1 1 d . . .
N3 N 0.2032(3) 0.5617(4) 0.1959(2) 0.0192(10) Uani 1 1 d . . .
N4 N 0.3394(3) 0.6421(4) 0.1761(2) 0.0183(9) Uani 1 1 d . . .
C1 C 0.2665(4) 0.5026(4) -0.0767(3) 0.0245(13) Uani 1 1 d . . .
H1 H 0.3143 0.5050 -0.1113 0.080 Uiso 1 1 calc . . .
C2 C 0.1613(4) 0.4458(4) -0.0031(3) 0.0157(10) Uani 1 1 d . . .
C3 C 0.1585(4) 0.5518(4) -0.0014(3) 0.0145(10) Uani 1 1 d . . .
C4 C 0.1096(4) 0.3622(4) 0.0344(3) 0.0152(10) Uani 1 1 d . . .
C5 C 0.1011(4) 0.6333(4) 0.0372(3) 0.0176(11) Uani 1 1 d . . .
C6 C 0.2821(4) 0.5659(4) 0.1563(3) 0.0194(11) Uani 1 1 d . . .
H6 H 0.2957 0.5202 0.1187 0.080 Uiso 1 1 calc . . .
C7 C 0.2108(4) 0.6403(4) 0.2460(3) 0.0156(10) Uani 1 1 d . . .
C8 C 0.2961(4) 0.6901(4) 0.2343(3) 0.0151(10) Uani 1 1 d . . .
C9 C 0.1280(3) 0.6645(4) 0.2911(3) 0.0145(10) Uani 1 1 d . . .
C10 C 0.3480(4) 0.7781(4) 0.2687(3) 0.0182(11) Uani 1 1 d . . .
H1A H -0.024(7) 0.875(8) 0.137(5) 0.080 Uiso 1 1 d . . .
H1B H 0.050(7) 0.822(8) 0.090(6) 0.080 Uiso 1 1 d . . .
H9A H -0.116(6) 0.496(6) 0.249(4) 0.080 Uiso 1 1 d D . .
H9B H -0.109(7) 0.394(4) 0.192(5) 0.080 Uiso 1 1 d D . .
H10A H -0.007(7) 0.129(8) 0.011(5) 0.080 Uiso 1 1 d . . .
H10B H 0.014(7) 0.011(8) 0.056(5) 0.080 Uiso 1 1 d . . .

loop_
_atom_site_aniso_label
_atom_site_aniso_U_11
_atom_site_aniso_U_22
_atom_site_aniso_U_33
_atom_site_aniso_U_23
_atom_site_aniso_U_13
_atom_site_aniso_U_12
Cd1 0.0186(2) 0.0191(2) 0.01862(19) -0.00507(15) 0.00193(15) -0.00404(15)
Cd2 0.01423(18) 0.01526(19) 0.01888(18) 0.00242(15) 0.00044(15) -0.00226(15)
Cd3 0.0233(2) 0.00804(18) 0.01906(19) 0.00147(14) 0.00221(16) 0.00247(15)
O1 0.024(2) 0.019(2) 0.0140(17) -0.0015(15) 0.0047(15) -0.0034(16)
O2 0.030(2) 0.0096(19) 0.031(2) 0.0024(16) 0.0113(17) -0.0011(16)
O3 0.025(2) 0.022(2) 0.024(2) 0.0037(16) 0.0060(17) 0.0026(17)
O4 0.042(3) 0.010(2) 0.039(2) 0.0002(17) 0.018(2) 0.0028(18)
O5 0.019(2) 0.035(2) 0.035(2) -0.0153(19) 0.0073(18) -0.0081(18)
O6 0.0171(18) 0.019(2) 0.0198(18) -0.0047(15) 0.0023(15) 0.0016(15)
O7 0.029(2) 0.024(2) 0.025(2) -0.0023(17) 0.0102(18) -0.0086(18)
O8 0.038(3) 0.028(2) 0.025(2) -0.0118(18) 0.0099(19) -0.017(2)
O9 0.039(3) 0.057(4) 0.099(5) -0.036(4) 0.017(3) -0.005(3)
O10 0.090(5) 0.046(4) 0.053(3) -0.018(3) 0.005(3) -0.021(3)
O1W 0.099(6) 0.035(3) 0.124(7) -0.009(4) 0.063(5) 0.002(4)
N1 0.023(2) 0.012(2) 0.021(2) 0.0019(18) 0.0063(19) 0.0033(18)
N2 0.025(2) 0.013(2) 0.023(2) 0.0010(18) 0.005(2) -0.0035(19)
N3 0.016(2) 0.020(2) 0.022(2) -0.0042(19) 0.0010(18) -0.0016(18)
N4 0.019(2) 0.023(2) 0.013(2) -0.0049(18) 0.0008(18) 0.0028(19)
C1 0.027(3) 0.016(3) 0.030(3) 0.005(2) 0.016(3) 0.001(2)
C2 0.017(3) 0.016(3) 0.014(2) -0.002(2) 0.000(2) -0.003(2)
C3 0.018(3) 0.015(2) 0.011(2) 0.0026(19) -0.002(2) -0.001(2)
C4 0.022(3) 0.011(2) 0.013(2) 0.0006(19) -0.002(2) -0.005(2)
C5 0.019(3) 0.015(3) 0.019(3) 0.000(2) -0.002(2) 0.001(2)
C6 0.017(3) 0.026(3) 0.016(2) -0.006(2) 0.002(2) 0.002(2)
C7 0.012(2) 0.018(3) 0.016(2) 0.000(2) 0.002(2) -0.001(2)
C8 0.015(2) 0.018(3) 0.012(2) -0.0018(19) 0.002(2) -0.002(2)
C9 0.012(2) 0.019(3) 0.012(2) 0.0022(19) -0.0012(19) 0.002(2)
C10 0.018(3) 0.014(2) 0.023(3) -0.002(2) 0.001(2) 0.002(2)

loop_
_atom_type_symbol
_atom_type_description
_atom_type_scat_dispersion_real
_atom_type_scat_dispersion_imag
_atom_type_scat_source
C C 0.0033 0.0016 'International Tables Vol C Tables 4.2.6.8 and 6.1.1.4'
H H 0.0000 0.0000 'International Tables Vol C Tables 4.2.6.8 and 6.1.1.4'
N N 0.0061 0.0033 'International Tables Vol C Tables 4.2.6.8 and 6.1.1.4'
O O 0.0106 0.0060 'International Tables Vol C Tables 4.2.6.8 and 6.1.1.4'
Cd Cd -0.8075 1.2024 'International Tables Vol C Tables 4.2.6.8 and 6.1.1.4'

loop_
_geom_angle_atom_site_label_1
_geom_angle_atom_site_label_2
_geom_angle_atom_site_label_3
_geom_angle
_geom_angle_site_symmetry_1
_geom_angle_site_symmetry_3
_geom_angle_publ_flag
O9 Cd1 N3 155.4(2) . . ?
O9 Cd1 O3 101.7(2) . . ?
N3 Cd1 O3 87.10(16) . . ?
O9 Cd1 O1 88.99(18) . . ?
N3 Cd1 O1 115.20(15) . . ?
O3 Cd1 O1 80.91(14) . . ?
O9 Cd1 O5 84.95(18) . . ?
N3 Cd1 O5 71.04(15) . . ?
O3 Cd1 O5 98.01(15) . . ?
O1 Cd1 O5 173.50(14) . . ?
O9 Cd1 O7 84.2(2) . 8_655 ?
N3 Cd1 O7 98.39(15) . 8_655 ?
O3 Cd1 O7 153.01(13) . 8_655 ?
O1 Cd1 O7 72.81(13) . 8_655 ?
O5 Cd1 O7 108.79(14) . 8_655 ?
O10 Cd2 N4 94.8(2) . 8_655 ?
O10 Cd2 O1 121.1(2) . . ?
N4 Cd2 O1 117.56(15) 8_655 . ?
O10 Cd2 O6 90.0(2) . 3_545 ?
N4 Cd2 O6 137.71(14) 8_655 3_545 ?
O1 Cd2 O6 94.86(13) . 3_545 ?
O10 Cd2 O7 163.7(2) . 8_655 ?
N4 Cd2 O7 70.86(14) 8_655 8_655 ?
O1 Cd2 O7 73.73(13) . 8_655 ?
O6 Cd2 O7 95.56(13) 3_545 8_655 ?
O10 Cd2 O5 83.0(2) . 3_545 ?
N4 Cd2 O5 85.14(15) 8_655 3_545 ?
O1 Cd2 O5 142.44(13) . 3_545 ?
O6 Cd2 O5 53.77(12) 3_545 3_545 ?
O7 Cd2 O5 88.01(15) 8_655 3_545 ?
O10 Cd2 O2 81.92(19) . . ?
N4 Cd2 O2 88.86(14) 8_655 . ?
O1 Cd2 O2 53.60(12) . . ?
O6 Cd2 O2 133.36(13) 3_545 . ?
O7 Cd2 O2 104.83(14) 8_655 . ?
O5 Cd2 O2 163.20(13) 3_545 . ?
N2 Cd3 N1 163.08(17) 8_655 . ?
N2 Cd3 O8 83.03(16) 8_655 2_564 ?
N1 Cd3 O8 108.21(16) . 2_564 ?
N2 Cd3 O6 96.29(15) 8_655 2_564 ?
N1 Cd3 O6 97.94(14) . 2_564 ?
O8 Cd3 O6 80.91(14) 2_564 2_564 ?
N2 Cd3 O4 70.98(15) 8_655 8_655 ?
N1 Cd3 O4 100.64(15) . 8_655 ?
O8 Cd3 O4 149.93(15) 2_564 8_655 ?
O6 Cd3 O4 87.02(14) 2_564 8_655 ?
N2 Cd3 O2 94.90(15) 8_655 . ?
N1 Cd3 O2 71.67(14) . . ?
O8 Cd3 O2 96.74(15) 2_564 . ?
O6 Cd3 O2 168.19(13) 2_564 . ?
O4 Cd3 O2 100.22(15) 8_655 . ?
C4 O1 Cd1 127.0(3) . . ?
C4 O1 Cd2 98.0(3) . . ?
Cd1 O1 Cd2 109.19(14) . . ?
C4 O2 Cd3 114.9(3) . . ?
C4 O2 Cd2 87.1(3) . . ?
Cd3 O2 Cd2 153.34(17) . . ?
C5 O3 Cd1 127.7(3) . . ?
C5 O4 Cd3 117.2(3) . 8_665 ?
C9 O5 Cd1 116.4(3) . . ?
C9 O5 Cd2 90.9(3) . 3 ?
Cd1 O5 Cd2 151.95(18) . 3 ?
C9 O6 Cd3 123.8(3) . 2_565 ?
C9 O6 Cd2 95.1(3) . 3 ?
Cd3 O6 Cd2 120.24(15) 2_565 3 ?
C10 O7 Cd2 115.1(3) . 8_665 ?
C10 O7 Cd1 137.2(4) . 8_665 ?
Cd2 O7 Cd1 100.09(14) 8_665 8_665 ?
C10 O8 Cd3 138.6(4) . 2_565 ?
Cd1 O9 H9A 119(6) . . ?
Cd1 O9 H9B 113(6) . . ?
H9A O9 H9B 123(8) . . ?
Cd2 O10 H10A 93(6) . . ?
Cd2 O10 H10B 133(6) . . ?
H10A O10 H10B 125(8) . . ?
H1A O1W H1B 126(10) . . ?
C1 N1 C2 105.4(4) . . ?
C1 N1 Cd3 136.0(4) . . ?
C2 N1 Cd3 118.6(3) . . ?
C1 N2 C3 106.2(4) . . ?
C1 N2 Cd3 133.8(4) . 8_665 ?
C3 N2 Cd3 119.9(4) . 8_665 ?
C6 N3 C7 105.0(4) . . ?
C6 N3 Cd1 135.1(4) . . ?
C7 N3 Cd1 117.0(3) . . ?
C6 N4 C8 105.6(4) . . ?
C6 N4 Cd2 135.9(3) . 8_665 ?
C8 N4 Cd2 117.7(3) . 8_665 ?
N1 C1 N2 112.9(5) . . ?
N1 C1 H1 123.6 . . ?
N2 C1 H1 123.6 . . ?
N1 C2 C3 108.4(4) . . ?
N1 C2 C4 116.5(5) . . ?
C3 C2 C4 135.2(5) . . ?
N2 C3 C2 107.1(4) . . ?
N2 C3 C5 116.2(4) . . ?
C2 C3 C5 136.6(5) . . ?
O2 C4 O1 120.2(5) . . ?
O2 C4 C2 118.2(5) . . ?
O1 C4 C2 121.6(5) . . ?
O3 C5 O4 123.9(5) . . ?
O3 C5 C3 120.7(5) . . ?
O4 C5 C3 115.4(5) . . ?
N4 C6 N3 113.7(5) . . ?
N4 C6 H6 123.2 . . ?
N3 C6 H6 123.2 . . ?
N3 C7 C8 108.3(4) . . ?
N3 C7 C9 117.7(4) . . ?
C8 C7 C9 133.3(5) . . ?
N4 C8 C7 107.4(4) . . ?
N4 C8 C10 116.5(4) . . ?
C7 C8 C10 136.2(5) . . ?
O5 C9 O6 120.3(5) . . ?
O5 C9 C7 117.2(5) . . ?
O6 C9 C7 122.5(5) . . ?
O8 C10 O7 123.1(5) . . ?
O8 C10 C8 121.0(5) . . ?
O7 C10 C8 115.9(4) . . ?

loop_
_geom_bond_atom_site_label_1
_geom_bond_atom_site_label_2
_geom_bond_distance
_geom_bond_site_symmetry_2
_geom_bond_publ_flag
Cd1 O9 2.236(6) . ?
Cd1 N3 2.243(5) . ?
Cd1 O3 2.287(4) . ?
Cd1 O1 2.300(4) . ?
Cd1 O5 2.395(4) . ?
Cd1 O7 2.482(4) 8_655 ?
Cd2 O10 2.237(6) . ?
Cd2 N4 2.243(5) 8_655 ?
Cd2 O1 2.312(4) . ?
Cd2 O6 2.385(4) 3_545 ?
Cd2 O7 2.422(4) 8_655 ?
Cd2 O5 2.485(4) 3_545 ?
Cd2 O2 2.550(4) . ?
Cd3 N2 2.191(4) 8_655 ?
Cd3 N1 2.202(4) . ?
Cd3 O8 2.338(4) 2_564 ?
Cd3 O6 2.371(4) 2_564 ?
Cd3 O4 2.391(4) 8_655 ?
Cd3 O2 2.400(4) . ?
O1 C4 1.274(6) . ?
O2 C4 1.268(6) . ?
O3 C5 1.254(7) . ?
O4 C5 1.263(6) . ?
O4 Cd3 2.391(4) 8_665 ?
O5 C9 1.262(6) . ?
O5 Cd2 2.485(4) 3 ?
O6 C9 1.279(6) . ?
O6 Cd3 2.371(4) 2_565 ?
O6 Cd2 2.385(4) 3 ?
O7 C10 1.262(6) . ?
O7 Cd2 2.422(4) 8_665 ?
O7 Cd1 2.482(4) 8_665 ?
O8 C10 1.247(6) . ?
O8 Cd3 2.338(4) 2_565 ?
O9 H9A 0.96(8) . ?
O9 H9B 0.96(6) . ?
O10 H10A 0.99(10) . ?
O10 H10B 1.00(10) . ?
O1W H1A 0.86(10) . ?
O1W H1B 0.86(11) . ?
N1 C1 1.324(7) . ?
N1 C2 1.377(7) . ?
N2 C1 1.340(7) . ?
N2 C3 1.366(7) . ?
N2 Cd3 2.191(4) 8_665 ?
N3 C6 1.341(7) . ?
N3 C7 1.376(7) . ?
N4 C6 1.337(7) . ?
N4 C8 1.378(6) . ?
N4 Cd2 2.243(5) 8_665 ?
C1 H1 0.9300 . ?
C2 C3 1.384(7) . ?
C2 C4 1.483(7) . ?
C3 C5 1.515(7) . ?
C6 H6 0.9300 . ?
C7 C8 1.398(7) . ?
C7 C9 1.477(7) . ?
C8 C10 1.504(7) . ?

loop_
_geom_hbond_atom_site_label_D
_geom_hbond_atom_site_label_H
_geom_hbond_atom_site_label_A
_geom_hbond_distance_DH
_geom_hbond_distance_HA
_geom_hbond_distance_DA
_geom_hbond_angle_DHA
_geom_hbond_site_symmetry_A
O1W H1A O8 0.86(10) 2.31(11) 3.031(9) 141(9) 6_556
O1W H1B O4 0.86(11) 2.07(11) 2.885(8) 157(10) .
O9 H9A N4 0.96(8) 2.43(4) 3.333(7) 157(8) 6_556
O9 H9B O6 0.96(6) 2.18(3) 3.123(7) 169(9) 3_545
O10 H10A O1W 0.99(10) 2.10(10) 2.949(11) 143(8) 5_565
O10 H10A O4 0.99(10) 2.53(10) 3.250(9) 130(7) 5_565
O10 H10B O1W 1.00(10) 1.98(10) 2.896(10) 152(8) 1_545
O10 H10B O10 1.00(10) 2.38(10) 3.000(11) 119(7) 5
